data_4074674
loop_
_publ_author_name
'Moncada, Adriana I.'
'Manne, Sudhakar'
'Tanski, Joseph M.'
'Slaughter, LeGrande M.'

_publ_section_title
;
 Modular Chelated Palladium Diaminocarbene Complexes:&#x00A0; Synthesis,
 Characterization, and Optimization of Catalytic Suzuki&#x2212;Miyaura
 Cross-Coupling Activity by Ligand Modification
;
_journal_issue 2
_journal_name_full Organometallics
_journal_page_first 491
_journal_paper_doi 10.1021/om050786f
_journal_volume 25
_journal_year 2006
_chemical_absolute_configuration rm
_chemical_formula_moiety 'C16 H31 N6 Pd, Cl O4'
_chemical_formula_sum 'C16 H31 Cl N6 O4 Pd'
_chemical_formula_weight 513.32
_space_group_IT_number 19
_symmetry_cell_setting orthorhombic
_symmetry_Int_Tables_number 19
_symmetry_space_group_name_Hall 'P 2ac 2ab'
_symmetry_space_group_name_H-M 'P 21 21 21'
_atom_sites_solution_hydrogens geom
_atom_sites_solution_primary direct
_atom_sites_solution_secondary difmap
_audit_creation_method SHELXL-97
_cell_angle_alpha 90.00
_cell_angle_beta 90.00
_cell_angle_gamma 90.00
_cell_formula_units_Z 4
_cell_length_a 8.0840(5)
_cell_length_b 13.8728(9)
_cell_length_c 20.2548(13)
_cell_measurement_reflns_used 6829
_cell_measurement_temperature 103(2)
_cell_measurement_theta_max 26.4
_cell_measurement_theta_min 3.2
_cell_volume 2271.5(3)
_computing_cell_refinement 'Bruker SMART'
_computing_data_collection 'Bruker SMART'
_computing_data_reduction 'Bruker SAINT'
_computing_molecular_graphics 'Bruker SHELXTL'
_computing_publication_material 'Bruker SHELXTL'
_computing_structure_refinement 'SHELXL-97 (Sheldrick, 1997)'
_computing_structure_solution 'SHELXS-97 (Sheldrick, 1990)'
_diffrn_ambient_temperature 103(2)
_diffrn_measured_fraction_theta_full 0.996
_diffrn_measured_fraction_theta_max 0.976
_diffrn_measurement_device_type 'CCD area detector'
_diffrn_measurement_method 'phi and omega scans'
_diffrn_radiation_monochromator graphite
_diffrn_radiation_type MoK\a
_diffrn_radiation_wavelength 0.71073
_diffrn_reflns_av_R_equivalents 0.0143
_diffrn_reflns_av_sigmaI/netI 0.0133
_diffrn_reflns_limit_h_max 10
_diffrn_reflns_limit_h_min -10
_diffrn_reflns_limit_k_max 18
_diffrn_reflns_limit_k_min -18
_diffrn_reflns_limit_l_max 27
_diffrn_reflns_limit_l_min -26
_diffrn_reflns_number 27748
_diffrn_reflns_theta_full 26.50
_diffrn_reflns_theta_max 28.32
_diffrn_reflns_theta_min 2.01
_diffrn_source 'fine-focus sealed tube'
_diffrn_standards_decay_% none
_diffrn_standards_interval_count 0
_diffrn_standards_number 0
_exptl_absorpt_coefficient_mu 0.967
_exptl_absorpt_correction_T_max 0.8766
_exptl_absorpt_correction_T_min 0.7473
_exptl_absorpt_correction_type multi-scan
_exptl_absorpt_process_details Bruker(2001)SADABS,BrukerAXSInc.,Madison,WI
_exptl_crystal_colour Yellow
_exptl_crystal_density_diffrn 1.501
_exptl_crystal_density_method 'not measured'
_exptl_crystal_description Needle
_exptl_crystal_F_000 1056
_exptl_crystal_recrystallization_method 'slow diff of ether into CHCl3 soln of cmpd'
_exptl_crystal_size_max 0.32
_exptl_crystal_size_mid 0.18
_exptl_crystal_size_min 0.14
_refine_diff_density_max 0.432
_refine_diff_density_min -0.258
_refine_diff_density_rms 0.049
_refine_ls_abs_structure_details 'Flack H D (1983), Acta Cryst. A39, 876-881'
_refine_ls_abs_structure_Flack -0.010(12)
_refine_ls_extinction_method none
_refine_ls_goodness_of_fit_ref 1.082
_refine_ls_hydrogen_treatment mixed
_refine_ls_matrix_type full
_refine_ls_number_parameters 265
_refine_ls_number_reflns 5444
_refine_ls_number_restraints 1
_refine_ls_restrained_S_all 1.082
_refine_ls_R_factor_all 0.0151
_refine_ls_R_factor_gt 0.0149
_refine_ls_shift/su_max 0.033
_refine_ls_shift/su_mean 0.003
_refine_ls_structure_factor_coef Fsqd
_refine_ls_weighting_details 'calc w=1/[\s^2^(Fo^2^)+(0.0240P)^2^+0.4127P] where P=(Fo^2^+2Fc^2^)/3'
_refine_ls_weighting_scheme calc
_refine_ls_wR_factor_gt 0.0394
_refine_ls_wR_factor_ref 0.0395
_reflns_number_gt 5408
_reflns_number_total 5444
_reflns_threshold_expression >2sigma(I)
_cod_data_source_file om050786fsi20050911_103409.cif
_cod_data_source_block lms_1b
_cod_database_code 4074674

loop_
_symmetry_equiv_pos_as_xyz
'x, y, z'
'-x+1/2, -y, z+1/2'
'-x, y+1/2, -z+1/2'
'x+1/2, -y+1/2, -z'

loop_
_atom_site_label
_atom_site_type_symbol
_atom_site_fract_x
_atom_site_fract_y
_atom_site_fract_z
_atom_site_U_iso_or_equiv
_atom_site_adp_type
_atom_site_occupancy
_atom_site_symmetry_multiplicity
_atom_site_calc_flag
_atom_site_refinement_flags
Pd1 Pd 0.078050(11) 0.865373(7) 0.877809(5) 0.01368(3) Uani 1 1 d .
N1 N -0.24358(16) 0.89376(8) 0.96406(6) 0.0177(2) Uani 1 1 d .
N2 N 0.09311(17) 1.06355(9) 0.93659(6) 0.0185(2) Uani 1 1 d .
H2B H 0.0103 1.0439 0.9613 0.022 Uiso 1 1 calc R
N3 N 0.26584(16) 1.03689(9) 0.84930(6) 0.0181(2) Uani 1 1 d .
N4 N 0.32479(16) 0.96266(9) 0.80810(6) 0.0170(2) Uani 1 1 d D
H1 H 0.3963(18) 0.9815(13) 0.7776(7) 0.021(5) Uiso 1 1 d D
N5 N 0.33279(16) 0.80278(9) 0.77798(6) 0.0186(2) Uani 1 1 d .
H5D H 0.2863 0.7456 0.7814 0.022 Uiso 1 1 calc R
N6 N -0.00887(16) 0.65630(9) 0.82387(6) 0.0196(3) Uani 1 1 d .
C1 C -0.4534(2) 1.01334(13) 0.98526(9) 0.0306(4) Uani 1 1 d .
H1A H -0.3691 1.0583 1.0014 0.046 Uiso 1 1 calc R
H1B H -0.5583 1.0257 1.0080 0.046 Uiso 1 1 calc R
H1C H -0.4683 1.0223 0.9376 0.046 Uiso 1 1 calc R
C2 C -0.39835(18) 0.91047(12) 0.99884(7) 0.0204(3) Uani 1 1 d .
H2A H -0.3782 0.9032 1.0473 0.025 Uiso 1 1 calc R
C3 C -0.5226(2) 0.83455(14) 0.97732(9) 0.0304(4) Uani 1 1 d .
H3A H -0.4762 0.7702 0.9848 0.046 Uiso 1 1 calc R
H3B H -0.5472 0.8427 0.9303 0.046 Uiso 1 1 calc R
H3C H -0.6246 0.8418 1.0030 0.046 Uiso 1 1 calc R
C4 C -0.12411(18) 0.88173(10) 0.93531(7) 0.0169(3) Uani 1 1 d .
C5 C 0.0890(2) 1.23195(11) 0.89678(8) 0.0268(3) Uani 1 1 d .
H5A H 0.1124 1.2089 0.8520 0.040 Uiso 1 1 calc R
H5B H 0.1402 1.2953 0.9032 0.040 Uiso 1 1 calc R
H5C H -0.0308 1.2373 0.9030 0.040 Uiso 1 1 calc R
C6 C 0.1220(2) 1.19194(12) 1.01738(8) 0.0275(4) Uani 1 1 d .
H6A H 0.1755 1.1474 1.0483 0.041 Uiso 1 1 calc R
H6B H 0.0021 1.1911 1.0246 0.041 Uiso 1 1 calc R
H6C H 0.1643 1.2573 1.0247 0.041 Uiso 1 1 calc R
C7 C 0.1596(2) 1.16099(11) 0.94682(7) 0.0195(3) Uani 1 1 d .
H7A H 0.2824 1.1586 0.9411 0.023 Uiso 1 1 calc R
C8 C 0.15531(17) 1.00280(10) 0.89019(7) 0.0159(3) Uani 1 1 d .
C9 C 0.27009(17) 0.87309(11) 0.81489(6) 0.0161(3) Uani 1 1 d .
C10 C 0.4731(2) 0.81177(12) 0.73188(8) 0.0221(3) Uani 1 1 d .
H10A H 0.4620 0.8737 0.7070 0.027 Uiso 1 1 calc R
C11 C 0.6369(2) 0.81247(14) 0.76937(9) 0.0308(4) Uani 1 1 d .
H11A H 0.6369 0.8655 0.8013 0.046 Uiso 1 1 calc R
H11B H 0.7282 0.8212 0.7381 0.046 Uiso 1 1 calc R
H11C H 0.6506 0.7511 0.7927 0.046 Uiso 1 1 calc R
C12 C 0.4635(2) 0.72845(13) 0.68332(8) 0.0281(4) Uani 1 1 d .
H12A H 0.3572 0.7305 0.6601 0.042 Uiso 1 1 calc R
H12B H 0.4734 0.6673 0.7073 0.042 Uiso 1 1 calc R
H12C H 0.5539 0.7338 0.6513 0.042 Uiso 1 1 calc R
C13 C 0.01753(18) 0.72934(11) 0.84830(7) 0.0180(3) Uani 1 1 d .
C14 C -0.03180(19) 0.56590(11) 0.78812(8) 0.0214(3) Uani 1 1 d .
H14A H -0.1370 0.5700 0.7623 0.026 Uiso 1 1 calc R
C15 C 0.1120(2) 0.55433(13) 0.73987(8) 0.0275(4) Uani 1 1 d .
H15A H 0.1168 0.6105 0.7106 0.041 Uiso 1 1 calc R
H15B H 0.0956 0.4959 0.7135 0.041 Uiso 1 1 calc R
H15C H 0.2158 0.5491 0.7646 0.041 Uiso 1 1 calc R
C16 C -0.0462(2) 0.48321(12) 0.83684(9) 0.0279(4) Uani 1 1 d .
H16A H -0.1354 0.4968 0.8682 0.042 Uiso 1 1 calc R
H16B H 0.0584 0.4760 0.8608 0.042 Uiso 1 1 calc R
H16C H -0.0708 0.4235 0.8129 0.042 Uiso 1 1 calc R
Cl1 Cl 0.52354(4) 1.06178(2) 0.619909(18) 0.01971(7) Uani 1 1 d .
O1 O 0.45147(16) 1.05244(9) 0.68493(6) 0.0288(3) Uani 1 1 d .
O2 O 0.39577(18) 1.07700(13) 0.57244(7) 0.0481(4) Uani 1 1 d .
O3 O 0.63799(14) 1.14136(8) 0.62006(6) 0.0268(2) Uani 1 1 d .
O4 O 0.6126(2) 0.97465(10) 0.60423(8) 0.0481(4) Uani 1 1 d .

loop_
_atom_site_aniso_label
_atom_site_aniso_U_11
_atom_site_aniso_U_22
_atom_site_aniso_U_33
_atom_site_aniso_U_23
_atom_site_aniso_U_13
_atom_site_aniso_U_12
Pd1 0.01346(5) 0.01372(5) 0.01385(5) 0.00013(4) 0.00113(4) 0.00027(3)
N1 0.0175(6) 0.0174(6) 0.0181(6) 0.0007(4) -0.0001(5) -0.0003(5)
N2 0.0209(6) 0.0163(6) 0.0185(5) -0.0011(4) 0.0038(5) -0.0026(5)
N3 0.0202(6) 0.0165(6) 0.0177(5) -0.0009(4) 0.0022(5) 0.0013(5)
N4 0.0171(6) 0.0172(6) 0.0166(6) 0.0017(5) 0.0044(5) 0.0020(5)
N5 0.0203(6) 0.0171(6) 0.0185(6) 0.0024(5) 0.0047(5) 0.0015(5)
N6 0.0157(6) 0.0201(7) 0.0231(6) -0.0017(5) -0.0029(5) 0.0010(5)
C1 0.0321(9) 0.0301(9) 0.0296(8) -0.0029(7) -0.0008(7) 0.0120(7)
C2 0.0163(7) 0.0284(8) 0.0166(6) 0.0006(6) 0.0023(5) 0.0028(6)
C3 0.0211(8) 0.0403(10) 0.0299(8) 0.0037(7) 0.0004(6) -0.0068(7)
C4 0.0199(7) 0.0134(7) 0.0174(6) 0.0004(5) -0.0008(5) -0.0011(5)
C5 0.0309(8) 0.0201(7) 0.0293(8) 0.0023(6) 0.0035(7) 0.0029(7)
C6 0.0405(10) 0.0213(8) 0.0207(7) -0.0042(6) 0.0055(6) -0.0031(7)
C7 0.0214(7) 0.0168(7) 0.0203(7) -0.0012(5) 0.0032(6) -0.0020(6)
C8 0.0167(6) 0.0161(6) 0.0150(7) 0.0005(5) -0.0010(5) 0.0012(5)
C9 0.0150(6) 0.0195(7) 0.0137(5) 0.0023(5) -0.0007(5) 0.0018(6)
C10 0.0228(7) 0.0214(8) 0.0223(7) 0.0030(6) 0.0079(6) 0.0049(6)
C11 0.0216(8) 0.0355(10) 0.0351(9) -0.0037(7) 0.0064(7) -0.0008(7)
C12 0.0326(9) 0.0294(9) 0.0223(8) -0.0023(6) 0.0074(6) 0.0056(7)
C13 0.0149(6) 0.0201(7) 0.0190(7) 0.0014(5) 0.0007(5) 0.0015(5)
C14 0.0211(7) 0.0172(7) 0.0258(8) -0.0049(6) -0.0069(6) 0.0008(5)
C15 0.0267(9) 0.0316(9) 0.0241(8) -0.0091(6) -0.0038(6) 0.0025(7)
C16 0.0291(9) 0.0218(8) 0.0327(8) -0.0035(6) -0.0062(7) -0.0014(6)
Cl1 0.01914(14) 0.02346(16) 0.01652(15) -0.00136(14) 0.00173(13) -0.00551(12)
O1 0.0351(7) 0.0323(7) 0.0189(5) 0.0043(5) 0.0069(5) -0.0026(5)
O2 0.0325(8) 0.0806(12) 0.0312(7) 0.0184(7) -0.0143(6) -0.0203(8)
O3 0.0274(5) 0.0264(5) 0.0267(5) -0.0041(5) 0.0047(4) -0.0104(4)
O4 0.0466(8) 0.0280(7) 0.0698(10) -0.0182(7) 0.0228(8) -0.0035(6)

loop_
_atom_type_symbol
_atom_type_description
_atom_type_scat_dispersion_real
_atom_type_scat_dispersion_imag
_atom_type_scat_source
C C 0.0033 0.0016 'International Tables Vol C Tables 4.2.6.8 and 6.1.1.4'
H H 0.0000 0.0000 'International Tables Vol C Tables 4.2.6.8 and 6.1.1.4'
N N 0.0061 0.0033 'International Tables Vol C Tables 4.2.6.8 and 6.1.1.4'
O O 0.0106 0.0060 'International Tables Vol C Tables 4.2.6.8 and 6.1.1.4'
Cl Cl 0.1484 0.1585 'International Tables Vol C Tables 4.2.6.8 and 6.1.1.4'
Pd Pd -0.9988 1.0072 'International Tables Vol C Tables 4.2.6.8 and 6.1.1.4'

loop_
_geom_angle_atom_site_label_1
_geom_angle_atom_site_label_2
_geom_angle_atom_site_label_3
_geom_angle
C9 Pd1 C4 169.73(6)
C9 Pd1 C8 77.87(6)
C4 Pd1 C8 94.16(6)
C9 Pd1 C13 92.79(6)
C4 Pd1 C13 94.52(6)
C8 Pd1 C13 169.47(6)
C4 N1 C2 178.15(14)
C8 N2 C7 122.20(13)
C8 N2 H2B 118.9
C7 N2 H2B 118.9
C8 N3 N4 110.01(12)
C9 N4 N3 120.72(12)
C9 N4 H1 124.5(12)
N3 N4 H1 114.7(12)
C9 N5 C10 125.97(13)
C9 N5 H5D 117.0
C10 N5 H5D 117.0
C13 N6 C14 174.79(16)
C2 C1 H1A 109.5
C2 C1 H1B 109.5
H1A C1 H1B 109.5
C2 C1 H1C 109.5
H1A C1 H1C 109.5
H1B C1 H1C 109.5
N1 C2 C3 108.63(13)
N1 C2 C1 108.29(13)
C3 C2 C1 113.91(14)
N1 C2 H2A 108.6
C3 C2 H2A 108.6
C1 C2 H2A 108.6
C2 C3 H3A 109.5
C2 C3 H3B 109.5
H3A C3 H3B 109.5
C2 C3 H3C 109.5
H3A C3 H3C 109.5
H3B C3 H3C 109.5
N1 C4 Pd1 175.23(13)
C7 C5 H5A 109.5
C7 C5 H5B 109.5
H5A C5 H5B 109.5
C7 C5 H5C 109.5
H5A C5 H5C 109.5
H5B C5 H5C 109.5
C7 C6 H6A 109.5
C7 C6 H6B 109.5
H6A C6 H6B 109.5
C7 C6 H6C 109.5
H6A C6 H6C 109.5
H6B C6 H6C 109.5
N2 C7 C6 108.60(12)
N2 C7 C5 111.34(13)
C6 C7 C5 111.57(13)
N2 C7 H7A 108.4
C6 C7 H7A 108.4
C5 C7 H7A 108.4
N3 C8 N2 117.84(13)
N3 C8 Pd1 118.28(10)
N2 C8 Pd1 123.80(10)
N4 C9 N5 120.14(13)
N4 C9 Pd1 111.90(10)
N5 C9 Pd1 127.70(11)
N5 C10 C12 107.85(14)
N5 C10 C11 110.66(13)
C12 C10 C11 111.77(14)
N5 C10 H10A 108.8
C12 C10 H10A 108.8
C11 C10 H10A 108.8
C10 C11 H11A 109.5
C10 C11 H11B 109.5
H11A C11 H11B 109.5
C10 C11 H11C 109.5
H11A C11 H11C 109.5
H11B C11 H11C 109.5
C10 C12 H12A 109.5
C10 C12 H12B 109.5
H12A C12 H12B 109.5
C10 C12 H12C 109.5
H12A C12 H12C 109.5
H12B C12 H12C 109.5
N6 C13 Pd1 171.16(13)
N6 C14 C16 109.67(13)
N6 C14 C15 108.12(13)
C16 C14 C15 113.26(14)
N6 C14 H14A 108.6
C16 C14 H14A 108.6
C15 C14 H14A 108.6
C14 C15 H15A 109.5
C14 C15 H15B 109.5
H15A C15 H15B 109.5
C14 C15 H15C 109.5
H15A C15 H15C 109.5
H15B C15 H15C 109.5
C14 C16 H16A 109.5
C14 C16 H16B 109.5
H16A C16 H16B 109.5
C14 C16 H16C 109.5
H16A C16 H16C 109.5
H16B C16 H16C 109.5
O2 Cl1 O3 110.67(8)
O2 Cl1 O4 109.70(10)
O3 Cl1 O4 108.79(8)
O2 Cl1 O1 109.59(8)
O3 Cl1 O1 109.00(7)
O4 Cl1 O1 109.06(9)

loop_
_geom_bond_atom_site_label_1
_geom_bond_atom_site_label_2
_geom_bond_distance
Pd1 C9 2.0114(13)
Pd1 C4 2.0195(15)
Pd1 C8 2.0219(14)
Pd1 C13 2.0391(15)
N1 C4 1.140(2)
N1 C2 1.4544(19)
N2 C8 1.3588(18)
N2 C7 1.4693(18)
N2 H2B 0.8800
N3 C8 1.3069(19)
N3 N4 1.4085(16)
N4 C9 1.326(2)
N4 H1 0.886(4)
N5 C9 1.3294(19)
N5 C10 1.4744(19)
N5 H5D 0.8800
N6 C13 1.148(2)
N6 C14 1.4599(19)
C1 C2 1.520(2)
C1 H1A 0.9800
C1 H1B 0.9800
C1 H1C 0.9800
C2 C3 1.519(2)
C2 H2A 1.0000
C3 H3A 0.9800
C3 H3B 0.9800
C3 H3C 0.9800
C5 C7 1.523(2)
C5 H5A 0.9800
C5 H5B 0.9800
C5 H5C 0.9800
C6 C7 1.523(2)
C6 H6A 0.9800
C6 H6B 0.9800
C6 H6C 0.9800
C7 H7A 1.0000
C10 C12 1.520(2)
C10 C11 1.526(2)
C10 H10A 1.0000
C11 H11A 0.9800
C11 H11B 0.9800
C11 H11C 0.9800
C12 H12A 0.9800
C12 H12B 0.9800
C12 H12C 0.9800
C14 C16 1.518(2)
C14 C15 1.527(2)
C14 H14A 1.0000
C15 H15A 0.9800
C15 H15B 0.9800
C15 H15C 0.9800
C16 H16A 0.9800
C16 H16B 0.9800
C16 H16C 0.9800
Cl1 O2 1.4268(13)
Cl1 O3 1.4405(11)
Cl1 O4 1.4423(14)
Cl1 O1 1.4459(12)

loop_
_geom_hbond_atom_site_label_D
_geom_hbond_atom_site_label_H
_geom_hbond_atom_site_label_A
_geom_hbond_distance_DH
_geom_hbond_distance_HA
_geom_hbond_distance_DA
_geom_hbond_angle_DHA
_geom_hbond_site_symmetry_A
N4 H1 O1 0.886(4) 2.165(10) 2.9705(16) 150.9(17) .
N5 H5D O3 0.88 2.54 3.0555(17) 118.1 3_646

loop_
_geom_torsion_atom_site_label_1
_geom_torsion_atom_site_label_2
_geom_torsion_atom_site_label_3
_geom_torsion_atom_site_label_4
_geom_torsion
C8 N3 N4 C9 -1.22(19)
C8 N2 C7 C6 -155.16(14)
C8 N2 C7 C5 81.62(17)
N4 N3 C8 N2 175.76(12)
N4 N3 C8 Pd1 -7.41(16)
C7 N2 C8 N3 -7.3(2)
C7 N2 C8 Pd1 176.11(10)
C9 Pd1 C8 N3 9.58(11)
C4 Pd1 C8 N3 -163.87(12)
C13 Pd1 C8 N3 -18.4(4)
C9 Pd1 C8 N2 -173.80(13)
C4 Pd1 C8 N2 12.76(12)
C13 Pd1 C8 N2 158.2(3)
N3 N4 C9 N5 -176.57(13)
N3 N4 C9 Pd1 8.87(16)
C10 N5 C9 N4 5.8(2)
C10 N5 C9 Pd1 179.36(11)
C4 Pd1 C9 N4 30.5(4)
C8 Pd1 C9 N4 -9.23(10)
C13 Pd1 C9 N4 165.85(10)
C4 Pd1 C9 N5 -143.6(3)
C8 Pd1 C9 N5 176.73(13)
C13 Pd1 C9 N5 -8.19(13)
C9 N5 C10 C12 -159.74(14)
C9 N5 C10 C11 77.73(19)
